data_4321782
loop_
_publ_author_name
'Sudeep Bhattacharyya'
'Timothy J. R. Weakley'
'Muktimoy Chaudhury'

_publ_section_title
;
 Nickel(II) in an N4S Donor Environment: An Unprecedented Alcoholysis
 Reaction through the Activation of a Carbon-Nitrogen Single Bond
;
_journal_name_full 'Inorganic Chemistry'
_journal_page_first 633
_journal_page_last 638
_journal_paper_doi 10.1021/ic9703888
_journal_volume 38
_journal_year 1999
_chemical_formula_sum 'C20 H33 Cl N4 Ni O5 S2'
_chemical_formula_weight 564.75
_space_group_IT_number 14
_symmetry_cell_setting monoclinic
_symmetry_Int_Tables_number 14
_symmetry_space_group_name_Hall '-P 2yn'
_symmetry_space_group_name_H-M 'P 1 21/n 1'
_audit_creation_date 'Mon Feb 24 14:41:46 1997'
_audit_creation_method 'from TEXRAY.INF file'
_cell_angle_alpha 90
_cell_angle_beta 91.37(2)
_cell_angle_gamma 90
_cell_formula_units_Z 4
_cell_length_a 8.875(2)
_cell_length_b 18.629(2)
_cell_length_c 15.399(2)
_cell_measurement_reflns_used 25
_cell_measurement_temperature 294.2
_cell_measurement_theta_max 32.0
_cell_measurement_theta_min 30.0
_cell_volume 2545.2(7)
_computing_cell_refinement 'Enraf-Nonius CAD-4 software v.5 '
_computing_data_collection 'Enraf-Nonius CAD-4 software v.5 '
_computing_data_reduction 'MSC TEXSAN suite v.5.0 (1989) '
_computing_publication_material 'MSC TEXSAN suite v.5.0 (1989) '
_computing_structure_refinement 'MSC TEXSAN suite v.5.0 (1989) '
_computing_structure_solution 'MSC TEXSAN suite v.5.0 (1989) '
_diffrn_ambient_temperature 294.2
_diffrn_measurement_device 'Enraf-Nonius CAD4 diffractometer'
_diffrn_measurement_method 'omega/2-theta scans'
_diffrn_orient_matrix_UB_11 -0.03052
_diffrn_orient_matrix_UB_12 0.00347
_diffrn_orient_matrix_UB_13 0.06195
_diffrn_orient_matrix_UB_21 0.02269
_diffrn_orient_matrix_UB_22 -0.05217
_diffrn_orient_matrix_UB_23 0.00825
_diffrn_orient_matrix_UB_31 0.10610
_diffrn_orient_matrix_UB_32 0.01214
_diffrn_orient_matrix_UB_33 0.01771
_diffrn_radiation_detector 'scintillation counter'
_diffrn_radiation_monochromator graphite
_diffrn_radiation_source 'X-ray tube'
_diffrn_radiation_type MoKalpha
_diffrn_radiation_wavelength 0.7107
_diffrn_reflns_av_R_equivalents 1.40
_diffrn_reflns_limit_h_max 10
_diffrn_reflns_limit_h_min 0
_diffrn_reflns_limit_k_max 22
_diffrn_reflns_limit_k_min 0
_diffrn_reflns_limit_l_max 18
_diffrn_reflns_limit_l_min -18
_diffrn_reflns_number 4953
_diffrn_reflns_theta_max 24.97
_diffrn_reflns_theta_min 1.5
_diffrn_standards_decay_% -1.50
_diffrn_standards_interval_count 60
_diffrn_standards_number 3
_exptl_absorpt_coefficient_mu 1.064
_exptl_absorpt_correction_T_max 1.217
_exptl_absorpt_correction_T_min 0.742
_exptl_absorpt_correction_type refdelf
_exptl_absorpt_process_details Walker&Stuart_DIFABS
_exptl_crystal_colour green
_exptl_crystal_density_diffrn 1.474
_exptl_crystal_density_meas 0.000
_exptl_crystal_description block
_exptl_crystal_F_000 1180.00
_exptl_crystal_size_max 0.500
_exptl_crystal_size_mid 0.250
_exptl_crystal_size_min 0.220
_refine_diff_density_max -0.39
_refine_diff_density_min 0.54
_refine_ls_extinction_coef 0.00000
_refine_ls_extinction_method none
_refine_ls_goodness_of_fit_obs 2.663
_refine_ls_hydrogen_treatment noref
_refine_ls_matrix_type full
_refine_ls_number_parameters 280
_refine_ls_number_reflns 2844
_refine_ls_number_restraints 0
_refine_ls_R_factor_obs 0.0486
_refine_ls_shift/esd_max 0.0514
_refine_ls_structure_factor_coef F
_refine_ls_weighting_scheme sigma
_refine_ls_wR_factor_obs 0.0529
_reflns_number_observed 2844
_reflns_number_total 4953
_reflns_observed_criterion 3.00
_cod_data_source_file ic9703888_2.cif
_cod_data_source_block C20H33ClN4O5NiS2
_cod_original_cell_volume 2545(1)
_cod_original_sg_symbol_H-M 'P 21/n '
_cod_original_formula_sum 'C20 H33 Cl N4 O5 Ni S2 '
_cod_database_code 4321782

loop_
_symmetry_equiv_pos_as_xyz
'   +x,   +y,   +z'
1/2-x,1/2+y,1/2-z
'   -x,   -y,   -z'
1/2+x,1/2-y,1/2+z

loop_
_atom_site_aniso_label
_atom_site_aniso_U_11
_atom_site_aniso_U_22
_atom_site_aniso_U_33
_atom_site_aniso_U_12
_atom_site_aniso_U_13
_atom_site_aniso_U_23
Ni() 0.0481(4) 0.0466(4) 0.0518(4) -0.0049(4) 0.0010(3) 0.0041(3)
Cl() 0.063(1) 0.097(1) 0.0693(9) -0.0122(10) 0.0002(8) 0.0044(9)
S(1) 0.080(1) 0.0614(10) 0.0543(8) 0.0093(8) -0.0006(7) 0.0031(7)
S(2) 0.080(1) 0.087(1) 0.0553(8) 0.0024(9) 0.0067(7) 0.0010(8)
O(1) 0.079(3) 0.063(3) 0.111(3) -0.019(2) -0.034(2) 0.010(2)
O(2) 0.067(4) 0.223(7) 0.162(5) 0.006(4) 0.010(3) 0.077(5)
O(3) 0.114(5) 0.293(9) 0.109(4) -0.051(5) -0.023(3) -0.023(5)
O(4) 0.167(6) 0.314(10) 0.089(4) -0.078(6) 0.030(4) 0.033(5)
O(5) 0.25(1) 0.086(6) 0.58(2) 0.039(6) 0.04(1) -0.014(8)
N(1) 0.053(3) 0.044(3) 0.061(3) 0.002(2) 0.003(2) 0.010(2)
N(2) 0.048(3) 0.050(3) 0.055(2) -0.005(2) 0.002(2) 0.005(2)
N(3) 0.049(3) 0.057(3) 0.052(2) 0.000(2) 0.002(2) 0.001(2)
N(4) 0.051(3) 0.051(3) 0.051(2) -0.005(2) 0.001(2) 0.004(2)
C(1) 0.057(4) 0.057(4) 0.054(3) -0.016(3) 0.002(3) -0.002(3)
C(2) 0.046(3) 0.051(4) 0.068(3) -0.009(3) 0.009(3) 0.000(3)
C(3) 0.077(5) 0.075(4) 0.076(4) 0.006(4) 0.014(3) -0.010(3)
C(4) 0.152(7) 0.076(5) 0.097(5) 0.021(5) 0.037(5) -0.001(4)
C(5) 0.072(4) 0.064(4) 0.090(4) 0.012(4) 0.011(3) 0.007(3)
C(6) 0.046(3) 0.048(3) 0.071(3) -0.005(3) 0.008(3) 0.001(3)
C(7) 0.076(4) 0.063(4) 0.067(3) 0.012(3) 0.005(3) 0.010(3)
C(8) 0.056(4) 0.051(4) 0.070(3) -0.002(3) 0.005(3) 0.015(3)
C(9) 0.083(5) 0.077(5) 0.075(4) 0.007(4) 0.012(3) 0.026(3)
C(10) 0.071(4) 0.058(4) 0.060(3) 0.002(3) 0.009(3) 0.008(3)
C(11) 0.073(4) 0.086(5) 0.075(4) 0.010(4) 0.006(3) -0.007(3)
C(12) 0.046(3) 0.065(4) 0.061(3) -0.003(3) 0.002(3) -0.005(3)
C(13) 0.059(4) 0.057(4) 0.070(4) 0.009(3) -0.001(3) -0.001(3)
C(14) 0.056(4) 0.050(4) 0.061(3) -0.002(3) -0.003(3) 0.006(3)
C(15) 0.087(5) 0.067(4) 0.079(4) 0.020(4) 0.011(3) 0.016(3)
C(16) 0.095(5) 0.094(5) 0.063(3) 0.022(4) -0.001(3) 0.013(3)
C(17) 0.066(4) 0.075(5) 0.074(4) -0.009(4) -0.011(3) 0.010(3)
C(18) 0.081(5) 0.107(6) 0.146(6) -0.041(5) -0.042(4) 0.025(5)
C(19) 0.3795 0.1823 0.1678 -0.1944 -0.0806 0.0382
C(20) 0.2659 0.1368 0.3552 -0.1024 0.0442 -0.0567

loop_
_atom_site_label
_atom_site_fract_x
_atom_site_fract_y
_atom_site_fract_z
_atom_site_U_iso_or_equiv
_atom_site_thermal_displace_type
_atom_site_calc_flag
_atom_site_calc_attached_atom
Ni() 0.71202(7) 0.52177(4) 0.16433(4) 0.0488(2) Uij ? ?
Cl() 0.2603(2) 0.39681(10) 0.40723(10) 0.0763(6) Uij ? ?
S(1) 0.6791(2) 0.55081(8) 0.03251(8) 0.0654(5) Uij ? ?
S(2) 0.7520(2) 0.51012(9) -0.14758(9) 0.0740(5) Uij ? ?
O(1) 0.8895(4) 0.6042(2) 0.3004(3) 0.085(2) Uij ? ?
O(2) 0.4096(6) 0.3833(3) 0.3909(4) 0.151(3) Uij ? ?
O(3) 0.1723(6) 0.3659(4) 0.3423(3) 0.172(3) Uij ? ?
O(4) 0.2192(7) 0.3658(4) 0.4831(3) 0.190(3) Uij ? ?
O(5) 0.238(1) 0.4659(4) 0.4055(8) 0.306(6) Uij ? ?
N(1) 0.8097(4) 0.4350(2) 0.1452(3) 0.053(1) Uij ? ?
N(2) 0.7425(5) 0.5029(2) 0.2892(2) 0.051(1) Uij ? ?
N(3) 0.5587(5) 0.5950(2) 0.2873(2) 0.052(1) Uij ? ?
N(4) 0.5939(4) 0.6021(2) 0.2015(2) 0.051(1) Uij ? ?
C(1) 0.7616(6) 0.4913(3) -0.0359(3) 0.056(2) Uij ? ?
C(2) 0.8342(6) 0.4299(3) -0.0127(3) 0.055(2) Uij ? ?
C(3) 0.9017(7) 0.3788(3) -0.0761(4) 0.076(2) Uij ? ?
C(4) 0.9681(9) 0.3188(4) -0.0220(4) 0.108(3) Uij ? ?
C(5) 0.9384(7) 0.3340(3) 0.0708(4) 0.075(2) Uij ? ?
C(6) 0.8550(6) 0.4042(3) 0.0739(3) 0.055(2) Uij ? ?
C(7) 0.8487(7) 0.3963(3) 0.2275(3) 0.068(2) Uij ? ?
C(8) 0.7452(6) 0.4231(3) 0.2966(3) 0.059(2) Uij ? ?
C(9) 0.7831(7) 0.3942(3) 0.3867(4) 0.078(2) Uij ? ?
C(10) 0.6126(6) 0.5325(3) 0.3344(3) 0.063(2) Uij ? ?
C(11) 0.4147(7) 0.6509(3) 0.4040(4) 0.078(2) Uij ? ?
C(12) 0.4720(6) 0.6486(3) 0.3144(3) 0.057(2) Uij ? ?
C(13) 0.4491(6) 0.6926(3) 0.2446(4) 0.062(2) Uij ? ?
C(14) 0.5253(6) 0.6634(3) 0.1766(3) 0.056(2) Uij ? ?
C(15) 0.5313(7) 0.6945(3) 0.0872(4) 0.078(2) Uij ? ?
C(16) 0.6459(7) 0.5919(3) -0.1551(3) 0.084(2) Uij ? ?
C(17) 0.8866(7) 0.5340(3) 0.3227(3) 0.072(2) Uij ? ?
C(18) 1.0181(8) 0.6397(4) 0.3381(5) 0.112(3) Uij ? ?
C(19) 0.9661 0.7273 0.3419 0.2446 Uij ? ?
C(20) 0.9727 0.7382 0.2628 0.2520 Uij ? ?
H(1) 0.8262 0.3608 -0.1151 0.0908 Uij ? ?
H(2) 0.9780 0.4019 -0.1081 0.0908 Uij ? ?
H(3) 0.9225 0.2745 -0.0385 0.1296 Uij ? ?
H(4) 1.0736 0.3161 -0.0304 0.1296 Uij ? ?
H(5) 0.8788 0.2968 0.0945 0.0901 Uij ? ?
H(6) 1.0309 0.3375 0.1029 0.0901 Uij ? ?
H(7) 0.8352 0.3461 0.2195 0.0820 Uij ? ?
H(8) 0.9505 0.4058 0.2441 0.0820 Uij ? ?
H(9) 0.6468 0.4065 0.2814 0.0708 Uij ? ?
H(10) 0.7128 0.4123 0.4268 0.0941 Uij ? ?
H(11) 0.7783 0.3432 0.3859 0.0941 Uij ? ?
H(12) 0.8819 0.4089 0.4038 0.0941 Uij ? ?
H(13) 0.5349 0.4975 0.3364 0.0752 Uij ? ?
H(14) 0.6422 0.5458 0.3918 0.0752 Uij ? ?
H(15) 0.4972 0.6518 0.4444 0.0936 Uij ? ?
H(16) 0.3553 0.6928 0.4110 0.0936 Uij ? ?
H(17) 0.3548 0.6096 0.4140 0.0936 Uij ? ?
H(18) 0.3911 0.7355 0.2433 0.0742 Uij ? ?
H(19) 0.6330 0.7044 0.0736 0.0932 Uij ? ?
H(20) 0.4902 0.6611 0.0465 0.0932 Uij ? ?
H(21) 0.4744 0.7377 0.0848 0.0932 Uij ? ?
H(22) 0.6968 0.6285 -0.1230 0.1007 Uij ? ?
H(23) 0.6359 0.6059 -0.2143 0.1007 Uij ? ?
H(24) 0.5488 0.5845 -0.1321 0.1007 Uij ? ?
H(25) 0.9691 0.5097 0.2977 0.0859 Uij ? ?
H(26) 0.8928 0.5294 0.3841 0.0859 Uij ? ?
H(27) 1.0400 0.6218 0.3948 0.1343 Uij ? ?
H(28) 1.1037 0.6336 0.3029 0.1343 Uij ? ?
H(29) 0.8676 0.7337 0.3633 0.2935 Uij ? ?
H(30) 1.0353 0.7560 0.3747 0.2935 Uij ? ?
H(31) 0.9684 0.7884 0.2519 0.3025 Uij ? ?
H(32) 1.0645 0.7194 0.2419 0.3025 Uij ? ?
H(33) 0.8901 0.7153 0.2339 0.3025 Uij ? ?

loop_
_atom_type_symbol
_atom_type_oxidation_number
_atom_type_number_in_cell
_atom_type_scat_dispersion_real
_atom_type_scat_dispersion_imag
_atom_type_scat_source
C 0 80 0.002 0.002 'International Tables'
H 0 120 0.000 0.000 'International Tables'
Cl 0 4 0.132 0.159 'International Tables'
N 0 16 0.004 0.003 'International Tables'
Ni 0 4 0.285 1.113 'International Tables'
O 0 20 0.008 0.006 'International Tables'
S 0 8 0.110 0.124 'International Tables'

loop_
_geom_angle_atom_site_label_1
_geom_angle_atom_site_label_2
_geom_angle_atom_site_label_3
_geom_angle
_geom_angle_site_symmetry_1
_geom_angle_site_symmetry_2
_geom_angle_site_symmetry_3
_geom_angle_publ_flag
S1 NI N1 97.2(1) ? ? ? yes
S1 NI N2 175.5(1) ? ? ? yes
S1 NI N4 91.3(1) ? ? ? yes
N1 NI N2 86.9(2) ? ? ? yes
N1 NI N4 169.3(2) ? ? ? yes
N2 NI N4 84.9(2) ? ? ? yes
O2 CL O3 108.8(4) ? ? ? yes
O2 CL O4 111.0(4) ? ? ? yes
O2 CL O5 108.7(5) ? ? ? yes
O3 CL O4 106.6(4) ? ? ? yes
O3 CL O5 108.4(6) ? ? ? yes
O4 CL O5 113.2(7) ? ? ? yes
NI S1 C1 112.0(2) ? ? ? yes
C1 S2 C16 104.3(3) ? ? ? yes
C17 O1 C18 111.3(5) ? ? ? yes
NI N1 C6 131.7(4) ? ? ? yes
NI N1 C7 112.6(3) ? ? ? yes
C6 N1 C7 115.5(4) ? ? ? yes
NI N2 C8 104.7(3) ? ? ? yes
NI N2 C10 107.7(3) ? ? ? yes
NI N2 C17 111.5(3) ? ? ? yes
C8 N2 C10 110.5(4) ? ? ? yes
C8 N2 C17 110.6(4) ? ? ? yes
C10 N2 C17 111.6(4) ? ? ? yes
N4 N3 C10 118.7(4) ? ? ? yes
N4 N3 C12 112.1(4) ? ? ? yes
C10 N3 C12 129.2(4) ? ? ? yes
NI N4 N3 110.6(3) ? ? ? yes
NI N4 C14 145.3(3) ? ? ? yes
N3 N4 C14 104.1(4) ? ? ? yes
S1 C1 S2 117.6(3) ? ? ? yes
S1 C1 C2 126.4(4) ? ? ? yes
S2 C1 C2 116.0(4) ? ? ? yes
C1 C2 C3 123.9(5) ? ? ? yes
C1 C2 C6 125.5(5) ? ? ? yes
C3 C2 C6 110.6(5) ? ? ? yes
C2 C3 C4 105.6(5) ? ? ? yes
C3 C4 C5 108.3(6) ? ? ? yes
C4 C5 C6 107.1(5) ? ? ? yes
N1 C6 C2 127.0(5) ? ? ? yes
N1 C6 C5 124.6(5) ? ? ? yes
C2 C6 C5 108.4(5) ? ? ? yes
N1 C7 C8 107.9(4) ? ? ? yes
N2 C8 C7 106.6(4) ? ? ? yes
N2 C8 C9 115.2(4) ? ? ? yes
C7 C8 C9 113.7(5) ? ? ? yes
N2 C10 N3 108.6(4) ? ? ? yes
N3 C12 C11 121.8(5) ? ? ? yes
N3 C12 C13 106.3(5) ? ? ? yes
C11 C12 C13 131.9(5) ? ? ? yes
C12 C13 C14 107.2(5) ? ? ? yes
N4 C14 C13 110.3(4) ? ? ? yes
N4 C14 C15 124.4(5) ? ? ? yes
C13 C14 C15 125.3(5) ? ? ? yes
O1 C17 N2 108.1(4) ? ? ? yes
O1 C18 C19 104.1(4) ? ? ? yes
C18 C19 C20 96.0(3) ? ? ? yes

loop_
_geom_bond_atom_site_label_1
_geom_bond_atom_site_label_2
_geom_bond_distance
_geom_bond_site_symmetry_1
_geom_bond_site_symmetry_2
_geom_bond_publ_flag
NI S1 2.114(1) ? ? yes
NI N1 1.861(4) ? ? yes
NI N2 1.967(4) ? ? yes
NI N4 1.921(4) ? ? yes
CL O2 1.378(5) ? ? yes
CL O3 1.380(6) ? ? yes
CL O4 1.361(6) ? ? yes
CL O5 1.301(8) ? ? yes
S1 C1 1.707(5) ? ? yes
S2 C1 1.755(5) ? ? yes
S2 C16 1.793(7) ? ? yes
O1 C17 1.352(7) ? ? yes
O1 C18 1.430(8) ? ? yes
N1 C6 1.310(7) ? ? yes
N1 C7 1.491(7) ? ? yes
N2 C8 1.490(7) ? ? yes
N2 C10 1.468(7) ? ? yes
N2 C17 1.486(7) ? ? yes
N3 N4 1.370(5) ? ? yes
N3 C10 1.447(7) ? ? yes
N3 C12 1.334(7) ? ? yes
N4 C14 1.347(7) ? ? yes
C1 C2 1.355(7) ? ? yes
C2 C3 1.500(8) ? ? yes
C2 C6 1.425(7) ? ? yes
C3 C4 1.506(9) ? ? yes
C4 C5 1.487(9) ? ? yes
C5 C6 1.506(8) ? ? yes
C7 C8 1.507(8) ? ? yes
C8 C9 1.520(8) ? ? yes
C11 C12 1.482(8) ? ? yes
C12 C13 1.363(8) ? ? yes
C13 C14 1.373(8) ? ? yes
C14 C15 1.495(8) ? ? yes
C18 C19 1.698(7) ? ? yes
C19 C20 1.2379(2) ? ? yes
